data_4031540
loop_
_publ_author_name
'Kaleta, Ji\<r\'i'
'Kaletov\'a, Eva'
'C\'isa\<rov\'a, Ivana'
'Teat, Simon J.'
'Michl, Josef'

_publ_section_title
;
 Synthesis of Triptycene-Based Molecular Rotors for Langmuir-Blodgett
 Monolayers.
;
_journal_issue 20
_journal_name_full 'The Journal of organic chemistry'
_journal_page_first 10134
_journal_page_last 10150
_journal_paper_doi 10.1021/acs.joc.5b01753
_journal_volume 80
_journal_year 2015
_chemical_compound_source 'synthesized by Dr. Jiri Kaleta'
_chemical_formula_moiety 'C30 H15 Cl2 I'
_chemical_formula_sum 'C30 H15 Cl2 I'
_chemical_formula_weight 573.22
_chemical_name_systematic
; 
 ? 
;
_space_group_IT_number 14
_space_group_name_Hall '-P 2yn'
_symmetry_cell_setting monoclinic
_symmetry_space_group_name_Hall '-P 2yn'
_symmetry_space_group_name_H-M 'P 1 21/n 1'
_atom_sites_solution_hydrogens difmap
_atom_sites_solution_primary direct
_atom_sites_solution_secondary difmap
_audit_creation_method SHELXL-97
_cell_angle_alpha 90.00
_cell_angle_beta 109.2550(10)
_cell_angle_gamma 90.00
_cell_formula_units_Z 8
_cell_length_a 15.5042(2)
_cell_length_b 13.5571(2)
_cell_length_c 23.4410(4)
_cell_measurement_reflns_used 9913
_cell_measurement_temperature 150(2)
_cell_measurement_theta_max 26.8836
_cell_measurement_theta_min 2.6507
_cell_volume 4651.49(12)
_computing_cell_refinement 'SAINT V8.34A (Bruker AXS Inc., 2013)'
_computing_data_collection 'Bruker Instrument Service v2012.12.0.3'
_computing_data_reduction 'SAINT V8.34A (Bruker AXS Inc., 2013)'
_computing_structure_refinement 'SHELXL-97 (Sheldrick, 1997)'
_computing_structure_solution 'SHELXL-2013 (Sheldrick, 2013)'
_diffrn_ambient_temperature 150(2)
_diffrn_measured_fraction_theta_full 1.000
_diffrn_measured_fraction_theta_max 1.000
_diffrn_measurement_device_type 'Bruker APEX-II CCD'
_diffrn_measurement_method '\f and \w scans'
_diffrn_radiation_monochromator graphite
_diffrn_radiation_source 'fine-focus sealed tube'
_diffrn_radiation_type MoK\a
_diffrn_radiation_wavelength 0.71073
_diffrn_reflns_av_R_equivalents 0.0282
_diffrn_reflns_av_sigmaI/netI 0.0334
_diffrn_reflns_limit_h_max 18
_diffrn_reflns_limit_h_min -19
_diffrn_reflns_limit_k_max 14
_diffrn_reflns_limit_k_min -17
_diffrn_reflns_limit_l_max 29
_diffrn_reflns_limit_l_min -28
_diffrn_reflns_number 35051
_diffrn_reflns_theta_full 27.00
_diffrn_reflns_theta_max 27.00
_diffrn_reflns_theta_min 1.39
_diffrn_standards_number 0
_exptl_absorpt_coefficient_mu 1.624
_exptl_absorpt_correction_T_max 0.7446
_exptl_absorpt_correction_T_min 0.6381
_exptl_absorpt_correction_type numerical
_exptl_absorpt_process_details 'SADABS V2012/1 (Bruker AXS Inc.)'
_exptl_crystal_colour colourless
_exptl_crystal_density_diffrn 1.637
_exptl_crystal_density_method 'not measured'
_exptl_crystal_description plate
_exptl_crystal_F_000 2256
_exptl_crystal_size_max 0.30
_exptl_crystal_size_mid 0.29
_exptl_crystal_size_min 0.19
_refine_diff_density_max 2.478
_refine_diff_density_min -2.447
_refine_diff_density_rms 0.093
_refine_ls_extinction_method none
_refine_ls_goodness_of_fit_ref 1.027
_refine_ls_hydrogen_treatment constr
_refine_ls_matrix_type full
_refine_ls_number_parameters 595
_refine_ls_number_reflns 10151
_refine_ls_number_restraints 0
_refine_ls_restrained_S_all 1.027
_refine_ls_R_factor_all 0.0597
_refine_ls_R_factor_gt 0.0404
_refine_ls_shift/su_max 0.002
_refine_ls_shift/su_mean 0.000
_refine_ls_structure_factor_coef Fsqd
_refine_ls_weighting_details 'calc w=1/[\s^2^(Fo^2^)+(0.0418P)^2^+9.3769P] where P=(Fo^2^+2Fc^2^)/3'
_refine_ls_weighting_scheme calc
_refine_ls_wR_factor_gt 0.0926
_refine_ls_wR_factor_ref 0.1011
_reflns_number_gt 7764
_reflns_number_total 10151
_reflns_threshold_expression I>2\s(I)
_cod_data_source_file jo5b01753_si_008.cif
_cod_data_source_block JK497
_cod_depositor_comments 'Adding full bibliography for 4031540--4031548.cif.'
_cod_database_code 4031540

loop_
_symmetry_equiv_pos_as_xyz
'x, y, z'
'-x+1/2, y+1/2, -z+1/2'
'-x, -y, -z'
'x-1/2, -y-1/2, z-1/2'

loop_
_atom_site_label
_atom_site_type_symbol
_atom_site_fract_x
_atom_site_fract_y
_atom_site_fract_z
_atom_site_U_iso_or_equiv
_atom_site_adp_type
_atom_site_occupancy
_atom_site_symmetry_multiplicity
_atom_site_calc_flag
_atom_site_refinement_flags
C1A C 1.1440(2) 0.4672(2) 0.94340(15) 0.0219(7) Uani 1 1 d .
C2A C 1.0893(2) 0.5296(2) 0.93970(15) 0.0225(7) Uani 1 1 d .
C3A C 1.0255(2) 0.6042(2) 0.93424(16) 0.0236(7) Uani 1 1 d .
C4A C 0.9708(2) 0.6695(2) 0.92883(15) 0.0234(7) Uani 1 1 d .
C5A C 0.9052(2) 0.7499(2) 0.91722(15) 0.0193(7) Uani 1 1 d .
C6A C 0.8045(2) 0.7157(2) 0.89996(14) 0.0197(7) Uani 1 1 d .
C7A C 0.7753(2) 0.6184(3) 0.89477(15) 0.0238(7) Uani 1 1 d .
H7A H 0.8182 0.5658 0.9038 0.029 Uiso 1 1 calc R
C8A C 0.6815(3) 0.5994(3) 0.87594(16) 0.0301(8) Uani 1 1 d .
H8A H 0.6603 0.5331 0.8718 0.036 Uiso 1 1 calc R
C9A C 0.6193(3) 0.6757(3) 0.86328(17) 0.0352(9) Uani 1 1 d .
H9A H 0.5558 0.6617 0.8504 0.042 Uiso 1 1 calc R
C10A C 0.6493(2) 0.7737(3) 0.86928(16) 0.0313(8) Uani 1 1 d .
H10A H 0.6065 0.8264 0.8610 0.038 Uiso 1 1 calc R
C11A C 0.7425(2) 0.7929(3) 0.88749(15) 0.0227(7) Uani 1 1 d .
C12A C 0.7873(2) 0.8944(3) 0.89336(16) 0.0262(8) Uani 1 1 d .
H12A H 0.7422 0.9498 0.8842 0.031 Uiso 1 1 calc R
C13A C 0.8570(2) 0.8999(2) 0.95689(16) 0.0245(7) Uani 1 1 d .
C14A C 0.8644(3) 0.9737(3) 0.99898(18) 0.0335(9) Uani 1 1 d .
H14A H 0.8215 1.0262 0.9905 0.040 Uiso 1 1 calc R
C15A C 0.9355(3) 0.9702(3) 1.05394(18) 0.0393(10) Uani 1 1 d .
H15A H 0.9412 1.0208 1.0830 0.047 Uiso 1 1 calc R
C16A C 0.9974(3) 0.8942(3) 1.06652(17) 0.0353(9) Uani 1 1 d .
H16A H 1.0455 0.8927 1.1042 0.042 Uiso 1 1 calc R
C17A C 0.9905(2) 0.8193(3) 1.02451(16) 0.0269(8) Uani 1 1 d .
H17A H 1.0333 0.7666 1.0333 0.032 Uiso 1 1 calc R
C18A C 0.9203(2) 0.8230(2) 0.96988(15) 0.0215(7) Uani 1 1 d .
C19A C 0.8433(2) 0.8909(2) 0.85082(15) 0.0224(7) Uani 1 1 d .
C20A C 0.8346(3) 0.9532(3) 0.80240(17) 0.0319(8) Uani 1 1 d .
H20A H 0.7904 1.0045 0.7929 0.038 Uiso 1 1 calc R
C21A C 0.8910(3) 0.9400(3) 0.76799(17) 0.0371(10) Uani 1 1 d .
H21A H 0.8849 0.9823 0.7346 0.045 Uiso 1 1 calc R
C22A C 0.9558(3) 0.8661(3) 0.78141(18) 0.0345(9) Uani 1 1 d .
H22A H 0.9946 0.8583 0.7577 0.041 Uiso 1 1 calc R
C23A C 0.9642(2) 0.8031(3) 0.82977(16) 0.0253(7) Uani 1 1 d .
H23A H 1.0088 0.7521 0.8394 0.030 Uiso 1 1 calc R
C24A C 0.9072(2) 0.8153(2) 0.86348(14) 0.0197(7) Uani 1 1 d .
C25A C 1.2078(2) 0.3879(2) 0.94869(14) 0.0187(6) Uani 1 1 d .
C26A C 1.3023(2) 0.4028(2) 0.97533(14) 0.0179(6) Uani 1 1 d .
C27A C 1.3634(2) 0.3253(3) 0.98284(14) 0.0210(7) Uani 1 1 d .
C28A C 1.3304(2) 0.2315(2) 0.96285(16) 0.0241(7) Uani 1 1 d .
C29A C 1.2371(2) 0.2157(2) 0.93538(15) 0.0238(7) Uani 1 1 d .
H29A H 1.2150 0.1518 0.9213 0.029 Uiso 1 1 calc R
C30A C 1.1770(2) 0.2934(2) 0.92875(15) 0.0198(7) Uani 1 1 d .
H30A H 1.1133 0.2822 0.9102 0.024 Uiso 1 1 calc R
Cl1A Cl 1.47850(6) 0.34560(8) 1.01741(4) 0.0339(2) Uani 1 1 d .
Cl2A Cl 1.34094(6) 0.52021(6) 0.99867(4) 0.02718(19) Uani 1 1 d .
I1A I 1.41775(2) 0.11103(2) 0.972331(16) 0.05548(11) Uani 1 1 d .
C1B C 0.4157(2) -0.0786(3) 0.20487(16) 0.0263(8) Uani 1 1 d .
C2B C 0.4747(2) -0.0197(2) 0.21361(16) 0.0225(7) Uani 1 1 d .
C3B C 0.5444(2) 0.0497(2) 0.22463(16) 0.0244(7) Uani 1 1 d .
C4B C 0.6051(2) 0.1085(2) 0.23435(15) 0.0204(7) Uani 1 1 d .
C5B C 0.6825(2) 0.1761(2) 0.24688(15) 0.0180(6) Uani 1 1 d .
C6B C 0.6671(2) 0.2760(2) 0.27289(14) 0.0186(7) Uani 1 1 d .
C7B C 0.5873(2) 0.3077(3) 0.28133(15) 0.0232(7) Uani 1 1 d .
H7B H 0.5356 0.2654 0.2722 0.028 Uiso 1 1 calc R
C8B C 0.5841(3) 0.4022(3) 0.30335(17) 0.0301(8) Uani 1 1 d .
H8B H 0.5294 0.4252 0.3087 0.036 Uiso 1 1 calc R
C9B C 0.6592(3) 0.4630(3) 0.31743(17) 0.0316(9) Uani 1 1 d .
H9B H 0.6562 0.5272 0.3330 0.038 Uiso 1 1 calc R
C10B C 0.7395(3) 0.4312(2) 0.30909(16) 0.0266(8) Uani 1 1 d .
H10B H 0.7914 0.4731 0.3191 0.032 Uiso 1 1 calc R
C11B C 0.7429(2) 0.3381(2) 0.28609(15) 0.0207(7) Uani 1 1 d .
C12B C 0.8226(2) 0.2938(2) 0.27005(15) 0.0220(7) Uani 1 1 d .
H12B H 0.8763 0.3392 0.2790 0.026 Uiso 1 1 calc R
C13B C 0.8454(2) 0.1959(2) 0.30336(15) 0.0209(7) Uani 1 1 d .
C14B C 0.9303(2) 0.1650(3) 0.34099(16) 0.0300(8) Uani 1 1 d .
H14B H 0.9816 0.2077 0.3496 0.036 Uiso 1 1 calc R
C15B C 0.9399(3) 0.0704(3) 0.36614(16) 0.0344(9) Uani 1 1 d .
H15B H 0.9982 0.0484 0.3913 0.041 Uiso 1 1 calc R
C16B C 0.8655(3) 0.0091(3) 0.35474(16) 0.0331(9) Uani 1 1 d .
H16B H 0.8728 -0.0548 0.3722 0.040 Uiso 1 1 calc R
C17B C 0.7799(2) 0.0398(2) 0.31793(15) 0.0233(7) Uani 1 1 d .
H17B H 0.7284 -0.0022 0.3107 0.028 Uiso 1 1 calc R
C18B C 0.7705(2) 0.1325(2) 0.29187(14) 0.0185(7) Uani 1 1 d .
C19B C 0.7828(2) 0.2665(2) 0.20355(15) 0.0204(7) Uani 1 1 d .
C20B C 0.8129(2) 0.2992(3) 0.15717(17) 0.0275(8) Uani 1 1 d .
H20B H 0.8634 0.3430 0.1656 0.033 Uiso 1 1 calc R
C21B C 0.7687(3) 0.2673(3) 0.09831(17) 0.0330(9) Uani 1 1 d .
H21B H 0.7899 0.2884 0.0666 0.040 Uiso 1 1 calc R
C22B C 0.6944(3) 0.2055(3) 0.08572(17) 0.0332(9) Uani 1 1 d .
H22B H 0.6643 0.1847 0.0453 0.040 Uiso 1 1 calc R
C23B C 0.6629(2) 0.1729(2) 0.13167(15) 0.0239(7) Uani 1 1 d .
H23B H 0.6114 0.1305 0.1229 0.029 Uiso 1 1 calc R
C24B C 0.7077(2) 0.2032(2) 0.19026(15) 0.0184(6) Uani 1 1 d .
C25B C 0.3433(2) -0.1482(2) 0.19537(15) 0.0198(7) Uani 1 1 d .
C26B C 0.3103(2) -0.2015(2) 0.14168(15) 0.0202(7) Uani 1 1 d .
C27B C 0.2407(2) -0.2708(2) 0.13314(15) 0.0209(7) Uani 1 1 d .
C28B C 0.2015(2) -0.2842(2) 0.17808(15) 0.0199(7) Uani 1 1 d .
C29B C 0.2328(2) -0.2305(2) 0.23169(16) 0.0231(7) Uani 1 1 d .
H29B H 0.2056 -0.2395 0.2622 0.028 Uiso 1 1 calc R
C30B C 0.3034(2) -0.1644(2) 0.24021(15) 0.0220(7) Uani 1 1 d .
H30B H 0.3254 -0.1291 0.2772 0.026 Uiso 1 1 calc R
Cl1B Cl 0.20637(7) -0.34070(7) 0.06802(4) 0.0342(2) Uani 1 1 d .
Cl2B Cl 0.35674(6) -0.18002(8) 0.08516(4) 0.0348(2) Uani 1 1 d .
I1B I 0.095570(17) -0.384187(18) 0.167889(13) 0.03593(8) Uani 1 1 d .

loop_
_atom_site_aniso_label
_atom_site_aniso_U_11
_atom_site_aniso_U_22
_atom_site_aniso_U_33
_atom_site_aniso_U_23
_atom_site_aniso_U_13
_atom_site_aniso_U_12
C1A 0.0191(16) 0.0239(17) 0.0204(17) -0.0018(14) 0.0037(14) -0.0058(14)
C2A 0.0184(16) 0.0231(16) 0.0213(17) -0.0019(14) 0.0001(14) -0.0047(14)
C3A 0.0199(17) 0.0233(17) 0.0237(18) -0.0015(14) 0.0019(14) -0.0021(14)
C4A 0.0235(17) 0.0244(17) 0.0205(17) -0.0024(14) 0.0051(14) -0.0046(14)
C5A 0.0191(16) 0.0186(15) 0.0192(17) 0.0018(13) 0.0048(13) 0.0010(13)
C6A 0.0217(17) 0.0259(16) 0.0124(16) -0.0003(13) 0.0069(13) -0.0019(13)
C7A 0.0292(19) 0.0263(17) 0.0163(16) -0.0018(14) 0.0081(14) -0.0050(14)
C8A 0.035(2) 0.038(2) 0.0178(18) -0.0029(15) 0.0094(16) -0.0158(17)
C9A 0.0228(18) 0.059(3) 0.024(2) 0.0010(18) 0.0085(15) -0.0121(18)
C10A 0.0204(18) 0.049(2) 0.0249(19) 0.0055(17) 0.0079(15) 0.0064(16)
C11A 0.0238(17) 0.0293(17) 0.0170(17) 0.0021(14) 0.0095(14) 0.0023(14)
C12A 0.0274(19) 0.0247(17) 0.0276(19) 0.0038(15) 0.0103(15) 0.0080(14)
C13A 0.0314(19) 0.0217(16) 0.0267(19) -0.0027(14) 0.0180(16) -0.0046(14)
C14A 0.048(2) 0.0231(18) 0.040(2) -0.0034(16) 0.028(2) -0.0040(16)
C15A 0.061(3) 0.037(2) 0.031(2) -0.0150(18) 0.030(2) -0.024(2)
C16A 0.042(2) 0.045(2) 0.0196(19) -0.0093(17) 0.0116(17) -0.0214(19)
C17A 0.0266(19) 0.0311(18) 0.0233(18) 0.0002(15) 0.0088(15) -0.0069(15)
C18A 0.0242(17) 0.0220(16) 0.0207(17) 0.0002(13) 0.0108(14) -0.0057(13)
C19A 0.0240(17) 0.0200(16) 0.0221(17) 0.0019(14) 0.0062(14) 0.0013(13)
C20A 0.034(2) 0.0250(18) 0.030(2) 0.0059(16) 0.0014(17) -0.0013(16)
C21A 0.049(3) 0.037(2) 0.023(2) 0.0071(17) 0.0092(18) -0.0162(19)
C22A 0.036(2) 0.042(2) 0.030(2) -0.0083(17) 0.0157(18) -0.0188(18)
C23A 0.0231(18) 0.0299(18) 0.0251(18) -0.0070(15) 0.0107(15) -0.0075(14)
C24A 0.0215(17) 0.0207(16) 0.0164(16) -0.0012(13) 0.0057(13) -0.0066(13)
C25A 0.0182(16) 0.0227(16) 0.0153(15) 0.0007(13) 0.0058(13) -0.0005(13)
C26A 0.0181(16) 0.0193(15) 0.0171(16) -0.0023(13) 0.0070(13) -0.0039(12)
C27A 0.0148(15) 0.0318(18) 0.0154(16) 0.0002(14) 0.0036(13) 0.0008(13)
C28A 0.0246(18) 0.0257(17) 0.0212(18) 0.0028(14) 0.0066(14) 0.0076(14)
C29A 0.0264(18) 0.0207(16) 0.0242(18) -0.0039(14) 0.0082(15) -0.0025(14)
C30A 0.0161(16) 0.0250(16) 0.0186(17) -0.0006(13) 0.0062(13) -0.0033(13)
Cl1A 0.0148(4) 0.0491(5) 0.0332(5) -0.0043(4) 0.0018(4) -0.0007(4)
Cl2A 0.0258(4) 0.0242(4) 0.0295(5) -0.0041(3) 0.0063(4) -0.0088(3)
I1A 0.04302(18) 0.03995(17) 0.0685(2) -0.00829(15) -0.00183(15) 0.02211(13)
C1B 0.0239(18) 0.0227(17) 0.030(2) 0.0007(15) 0.0058(15) 0.0038(14)
C2B 0.0209(17) 0.0236(16) 0.0245(18) 0.0006(14) 0.0092(14) 0.0021(14)
C3B 0.0222(17) 0.0230(17) 0.0282(19) 0.0013(14) 0.0087(15) 0.0000(14)
C4B 0.0219(17) 0.0203(15) 0.0185(16) 0.0011(13) 0.0060(14) 0.0025(13)
C5B 0.0169(15) 0.0156(15) 0.0206(17) 0.0011(13) 0.0049(13) -0.0006(12)
C6B 0.0207(16) 0.0182(15) 0.0177(16) 0.0021(13) 0.0075(13) 0.0023(12)
C7B 0.0231(17) 0.0272(17) 0.0223(18) 0.0044(14) 0.0114(14) 0.0036(14)
C8B 0.036(2) 0.0309(19) 0.028(2) 0.0078(16) 0.0181(17) 0.0134(16)
C9B 0.053(2) 0.0185(16) 0.028(2) 0.0028(15) 0.0188(18) 0.0092(16)
C10B 0.037(2) 0.0190(16) 0.0246(19) 0.0012(14) 0.0121(16) -0.0039(15)
C11B 0.0273(18) 0.0183(15) 0.0199(17) 0.0024(13) 0.0123(14) 0.0008(13)
C12B 0.0203(17) 0.0213(16) 0.0267(18) -0.0007(14) 0.0108(14) -0.0046(13)
C13B 0.0205(16) 0.0250(16) 0.0174(16) -0.0053(13) 0.0064(13) -0.0010(13)
C14B 0.0197(17) 0.044(2) 0.0222(19) -0.0089(17) 0.0019(15) 0.0006(16)
C15B 0.029(2) 0.051(2) 0.0180(18) -0.0016(17) 0.0011(16) 0.0171(18)
C16B 0.045(2) 0.034(2) 0.0194(18) 0.0058(16) 0.0085(17) 0.0120(18)
C17B 0.0326(19) 0.0219(16) 0.0159(16) 0.0010(13) 0.0087(15) 0.0026(14)
C18B 0.0203(16) 0.0207(16) 0.0142(15) -0.0016(12) 0.0054(13) 0.0037(12)
C19B 0.0214(17) 0.0194(15) 0.0224(17) 0.0006(13) 0.0099(14) 0.0037(13)
C20B 0.0278(19) 0.0225(17) 0.039(2) 0.0059(16) 0.0197(17) 0.0042(14)
C21B 0.042(2) 0.037(2) 0.028(2) 0.0124(17) 0.0231(18) 0.0109(18)
C22B 0.041(2) 0.040(2) 0.0171(18) 0.0007(16) 0.0083(16) 0.0079(18)
C23B 0.0266(18) 0.0243(17) 0.0187(17) 0.0011(14) 0.0047(14) 0.0030(14)
C24B 0.0198(16) 0.0173(15) 0.0195(17) 0.0048(13) 0.0084(13) 0.0045(12)
C25B 0.0168(16) 0.0171(15) 0.0242(18) 0.0024(13) 0.0050(14) 0.0006(12)
C26B 0.0170(16) 0.0252(16) 0.0189(17) 0.0040(13) 0.0066(13) 0.0033(13)
C27B 0.0184(16) 0.0214(16) 0.0190(17) -0.0021(13) 0.0010(13) 0.0035(13)
C28B 0.0143(15) 0.0181(15) 0.0256(18) 0.0019(13) 0.0041(13) 0.0001(12)
C29B 0.0229(17) 0.0247(17) 0.0241(18) 0.0048(14) 0.0106(15) 0.0037(14)
C30B 0.0259(18) 0.0214(16) 0.0171(16) -0.0035(13) 0.0046(14) -0.0012(14)
Cl1B 0.0341(5) 0.0396(5) 0.0259(5) -0.0132(4) 0.0059(4) -0.0051(4)
Cl2B 0.0307(5) 0.0519(6) 0.0271(5) 0.0033(4) 0.0165(4) -0.0026(4)
I1B 0.02569(13) 0.03010(13) 0.05264(18) -0.00032(12) 0.01377(12) -0.00894(10)

loop_
_atom_type_symbol
_atom_type_description
_atom_type_scat_dispersion_real
_atom_type_scat_dispersion_imag
_atom_type_scat_source
C C 0.0033 0.0016 'International Tables Vol C Tables 4.2.6.8 and 6.1.1.4'
H H 0.0000 0.0000 'International Tables Vol C Tables 4.2.6.8 and 6.1.1.4'
Cl Cl 0.1484 0.1585 'International Tables Vol C Tables 4.2.6.8 and 6.1.1.4'
I I -0.4742 1.8119 'International Tables Vol C Tables 4.2.6.8 and 6.1.1.4'

loop_
_geom_angle_atom_site_label_1
_geom_angle_atom_site_label_2
_geom_angle_atom_site_label_3
_geom_angle
C2A C1A C25A 177.3(4)
C1A C2A C3A 178.7(4)
C4A C3A C2A 178.9(4)
C3A C4A C5A 175.1(4)
C4A C5A C18A 114.8(3)
C4A C5A C6A 114.0(3)
C18A C5A C6A 106.1(3)
C4A C5A C24A 112.3(3)
C18A C5A C24A 104.2(3)
C6A C5A C24A 104.4(2)
C11A C6A C7A 121.1(3)
C11A C6A C5A 113.5(3)
C7A C6A C5A 125.4(3)
C6A C7A C8A 118.6(3)
C6A C7A H7A 120.7
C8A C7A H7A 120.7
C9A C8A C7A 120.6(3)
C9A C8A H8A 119.7
C7A C8A H8A 119.7
C8A C9A C10A 120.4(3)
C8A C9A H9A 119.8
C10A C9A H9A 119.8
C11A C10A C9A 119.0(3)
C11A C10A H10A 120.5
C9A C10A H10A 120.5
C6A C11A C10A 120.2(3)
C6A C11A C12A 113.4(3)
C10A C11A C12A 126.3(3)
C19A C12A C13A 105.5(3)
C19A C12A C11A 104.7(3)
C13A C12A C11A 106.6(3)
C19A C12A H12A 113.1
C13A C12A H12A 113.1
C11A C12A H12A 113.1
C14A C13A C18A 119.8(4)
C14A C13A C12A 126.7(3)
C18A C13A C12A 113.4(3)
C13A C14A C15A 119.3(4)
C13A C14A H14A 120.3
C15A C14A H14A 120.3
C16A C15A C14A 120.6(4)
C16A C15A H15A 119.7
C14A C15A H15A 119.7
C15A C16A C17A 120.6(4)
C15A C16A H16A 119.7
C17A C16A H16A 119.7
C18A C17A C16A 118.8(4)
C18A C17A H17A 120.6
C16A C17A H17A 120.6
C17A C18A C13A 120.8(3)
C17A C18A C5A 125.9(3)
C13A C18A C5A 113.3(3)
C20A C19A C24A 119.7(3)
C20A C19A C12A 126.5(3)
C24A C19A C12A 113.8(3)
C21A C20A C19A 119.3(4)
C21A C20A H20A 120.3
C19A C20A H20A 120.3
C22A C21A C20A 120.9(4)
C22A C21A H21A 119.5
C20A C21A H21A 119.5
C21A C22A C23A 119.8(4)
C21A C22A H22A 120.1
C23A C22A H22A 120.1
C24A C23A C22A 119.2(4)
C24A C23A H23A 120.4
C22A C23A H23A 120.4
C23A C24A C19A 121.0(3)
C23A C24A C5A 126.0(3)
C19A C24A C5A 113.0(3)
C30A C25A C26A 118.2(3)
C30A C25A C1A 120.6(3)
C26A C25A C1A 121.2(3)
C27A C26A C25A 121.1(3)
C27A C26A Cl2A 120.5(2)
C25A C26A Cl2A 118.4(2)
C26A C27A C28A 119.3(3)
C26A C27A Cl1A 119.9(3)
C28A C27A Cl1A 120.8(3)
C29A C28A C27A 120.4(3)
C29A C28A I1A 117.9(2)
C27A C28A I1A 121.7(2)
C30A C29A C28A 119.7(3)
C30A C29A H29A 120.2
C28A C29A H29A 120.2
C29A C30A C25A 121.3(3)
C29A C30A H30A 119.4
C25A C30A H30A 119.4
C2B C1B C25B 178.4(4)
C1B C2B C3B 179.3(4)
C4B C3B C2B 179.2(4)
C3B C4B C5B 177.1(3)
C4B C5B C6B 114.0(3)
C4B C5B C18B 112.3(3)
C6B C5B C18B 106.6(3)
C4B C5B C24B 113.6(3)
C6B C5B C24B 104.3(2)
C18B C5B C24B 105.2(2)
C7B C6B C11B 120.6(3)
C7B C6B C5B 126.4(3)
C11B C6B C5B 112.9(3)
C6B C7B C8B 118.8(3)
C6B C7B H7B 120.6
C8B C7B H7B 120.6
C9B C8B C7B 120.8(3)
C9B C8B H8B 119.6
C7B C8B H8B 119.6
C8B C9B C10B 120.4(3)
C8B C9B H9B 119.8
C10B C9B H9B 119.8
C11B C10B C9B 119.3(3)
C11B C10B H10B 120.3
C9B C10B H10B 120.3
C10B C11B C6B 120.0(3)
C10B C11B C12B 126.4(3)
C6B C11B C12B 113.5(3)
C19B C12B C13B 105.1(3)
C19B C12B C11B 105.1(3)
C13B C12B C11B 106.7(3)
C19B C12B H12B 113.1
C13B C12B H12B 113.1
C11B C12B H12B 113.1
C14B C13B C18B 119.4(3)
C14B C13B C12B 127.0(3)
C18B C13B C12B 113.6(3)
C13B C14B C15B 119.5(3)
C13B C14B H14B 120.3
C15B C14B H14B 120.3
C16B C15B C14B 120.4(3)
C16B C15B H15B 119.8
C14B C15B H15B 119.8
C15B C16B C17B 120.6(4)
C15B C16B H16B 119.7
C17B C16B H16B 119.7
C18B C17B C16B 119.1(3)
C18B C17B H17B 120.4
C16B C17B H17B 120.4
C17B C18B C13B 120.9(3)
C17B C18B C5B 126.2(3)
C13B C18B C5B 112.8(3)
C20B C19B C24B 119.4(3)
C20B C19B C12B 126.7(3)
C24B C19B C12B 113.9(3)
C19B C20B C21B 119.6(3)
C19B C20B H20B 120.2
C21B C20B H20B 120.2
C22B C21B C20B 120.4(3)
C22B C21B H21B 119.8
C20B C21B H21B 119.8
C21B C22B C23B 120.6(3)
C21B C22B H22B 119.7
C23B C22B H22B 119.7
C24B C23B C22B 119.0(3)
C24B C23B H23B 120.5
C22B C23B H23B 120.5
C23B C24B C19B 121.0(3)
C23B C24B C5B 126.5(3)
C19B C24B C5B 112.5(3)
C26B C25B C30B 118.3(3)
C26B C25B C1B 121.3(3)
C30B C25B C1B 120.4(3)
C25B C26B C27B 121.0(3)
C25B C26B Cl2B 118.9(3)
C27B C26B Cl2B 120.1(3)
C28B C27B C26B 119.3(3)
C28B C27B Cl1B 121.0(3)
C26B C27B Cl1B 119.7(3)
C27B C28B C29B 120.4(3)
C27B C28B I1B 121.5(2)
C29B C28B I1B 118.1(2)
C30B C29B C28B 119.6(3)
C30B C29B H29B 120.2
C28B C29B H29B 120.2
C29B C30B C25B 121.3(3)
C29B C30B H30B 119.4
C25B C30B H30B 119.4

loop_
_geom_bond_atom_site_label_1
_geom_bond_atom_site_label_2
_geom_bond_distance
C1A C2A 1.180(5)
C1A C25A 1.438(5)
C2A C3A 1.391(5)
C3A C4A 1.204(5)
C4A C5A 1.454(5)
C5A C18A 1.539(5)
C5A C6A 1.548(4)
C5A C24A 1.549(4)
C6A C11A 1.386(5)
C6A C7A 1.387(5)
C7A C8A 1.399(5)
C7A H7A 0.9500
C8A C9A 1.378(6)
C8A H8A 0.9500
C9A C10A 1.400(6)
C9A H9A 0.9500
C10A C11A 1.390(5)
C10A H10A 0.9500
C11A C12A 1.527(5)
C12A C19A 1.523(5)
C12A C13A 1.526(5)
C12A H12A 1.0000
C13A C14A 1.383(5)
C13A C18A 1.396(5)
C14A C15A 1.393(6)
C14A H14A 0.9500
C15A C16A 1.371(6)
C15A H15A 0.9500
C16A C17A 1.394(5)
C16A H16A 0.9500
C17A C18A 1.381(5)
C17A H17A 0.9500
C19A C20A 1.385(5)
C19A C24A 1.389(5)
C20A C21A 1.382(6)
C20A H20A 0.9500
C21A C22A 1.380(6)
C21A H21A 0.9500
C22A C23A 1.391(5)
C22A H22A 0.9500
C23A C24A 1.376(5)
C23A H23A 0.9500
C25A C30A 1.393(4)
C25A C26A 1.405(4)
C26A C27A 1.386(5)
C26A Cl2A 1.725(3)
C27A C28A 1.394(5)
C27A Cl1A 1.721(3)
C28A C29A 1.392(5)
C28A I1A 2.086(3)
C29A C30A 1.382(5)
C29A H29A 0.9500
C30A H30A 0.9500
C1B C2B 1.179(5)
C1B C25B 1.427(5)
C2B C3B 1.391(5)
C3B C4B 1.198(5)
C4B C5B 1.460(4)
C5B C6B 1.537(4)
C5B C18B 1.541(4)
C5B C24B 1.547(4)
C6B C7B 1.383(4)
C6B C11B 1.395(5)
C7B C8B 1.389(5)
C7B H7B 0.9500
C8B C9B 1.374(6)
C8B H8B 0.9500
C9B C10B 1.391(5)
C9B H9B 0.9500
C10B C11B 1.380(5)
C10B H10B 0.9500
C11B C12B 1.527(5)
C12B C19B 1.521(5)
C12B C13B 1.522(5)
C12B H12B 1.0000
C13B C14B 1.386(5)
C13B C18B 1.398(5)
C14B C15B 1.398(6)
C14B H14B 0.9500
C15B C16B 1.374(6)
C15B H15B 0.9500
C16B C17B 1.388(5)
C16B H16B 0.9500
C17B C18B 1.383(4)
C17B H17B 0.9500
C19B C20B 1.390(5)
C19B C24B 1.395(5)
C20B C21B 1.391(5)
C20B H20B 0.9500
C21B C22B 1.376(6)
C21B H21B 0.9500
C22B C23B 1.393(5)
C22B H22B 0.9500
C23B C24B 1.382(5)
C23B H23B 0.9500
C25B C26B 1.394(5)
C25B C30B 1.402(5)
C26B C27B 1.394(5)
C26B Cl2B 1.729(3)
C27B C28B 1.390(5)
C27B Cl1B 1.725(3)
C28B C29B 1.394(5)
C28B I1B 2.082(3)
C29B C30B 1.376(5)
C29B H29B 0.9500
C30B H30B 0.9500

loop_
_geom_torsion_atom_site_label_1
_geom_torsion_atom_site_label_2
_geom_torsion_atom_site_label_3
_geom_torsion_atom_site_label_4
_geom_torsion
C25A C1A C2A C3A -147(15)
C1A C2A C3A C4A -6(37)
C2A C3A C4A C5A 25(27)
C3A C4A C5A C18A -135(4)
C3A C4A C5A C6A 102(4)
C3A C4A C5A C24A -16(4)
C4A C5A C6A C11A -178.4(3)
C18A C5A C6A C11A 54.2(3)
C24A C5A C6A C11A -55.5(3)
C4A C5A C6A C7A -0.6(5)
C18A C5A C6A C7A -127.9(3)
C24A C5A C6A C7A 122.4(3)
C11A C6A C7A C8A 0.7(5)
C5A C6A C7A C8A -177.0(3)
C6A C7A C8A C9A -0.5(5)
C7A C8A C9A C10A -0.2(5)
C8A C9A C10A C11A 0.8(5)
C7A C6A C11A C10A -0.2(5)
C5A C6A C11A C10A 177.8(3)
C7A C6A C11A C12A -177.7(3)
C5A C6A C11A C12A 0.2(4)
C9A C10A C11A C6A -0.6(5)
C9A C10A C11A C12A 176.7(3)
C6A C11A C12A C19A 56.3(4)
C10A C11A C12A C19A -121.1(4)
C6A C11A C12A C13A -55.2(4)
C10A C11A C12A C13A 127.4(4)
C19A C12A C13A C14A 121.0(4)
C11A C12A C13A C14A -128.0(4)
C19A C12A C13A C18A -55.7(4)
C11A C12A C13A C18A 55.3(4)
C18A C13A C14A C15A 0.1(5)
C12A C13A C14A C15A -176.4(3)
C13A C14A C15A C16A -0.3(5)
C14A C15A C16A C17A 0.1(6)
C15A C16A C17A C18A 0.2(5)
C16A C17A C18A C13A -0.4(5)
C16A C17A C18A C5A 176.6(3)
C14A C13A C18A C17A 0.2(5)
C12A C13A C18A C17A 177.1(3)
C14A C13A C18A C5A -177.2(3)
C12A C13A C18A C5A -0.2(4)
C4A C5A C18A C17A 1.9(5)
C6A C5A C18A C17A 128.7(3)
C24A C5A C18A C17A -121.4(3)
C4A C5A C18A C13A 179.1(3)
C6A C5A C18A C13A -54.0(3)
C24A C5A C18A C13A 55.8(3)
C13A C12A C19A C20A -126.2(4)
C11A C12A C19A C20A 121.5(4)
C13A C12A C19A C24A 55.0(4)
C11A C12A C19A C24A -57.4(4)
C24A C19A C20A C21A -1.1(5)
C12A C19A C20A C21A -179.9(3)
C19A C20A C21A C22A -0.3(6)
C20A C21A C22A C23A 0.8(6)
C21A C22A C23A C24A 0.2(5)
C22A C23A C24A C19A -1.6(5)
C22A C23A C24A C5A 177.9(3)
C20A C19A C24A C23A 2.1(5)
C12A C19A C24A C23A -179.0(3)
C20A C19A C24A C5A -177.5(3)
C12A C19A C24A C5A 1.5(4)
C4A C5A C24A C23A -1.1(5)
C18A C5A C24A C23A 123.8(3)
C6A C5A C24A C23A -125.1(3)
C4A C5A C24A C19A 178.4(3)
C18A C5A C24A C19A -56.6(3)
C6A C5A C24A C19A 54.4(3)
C2A C1A C25A C30A 40(8)
C2A C1A C25A C26A -139(8)
C30A C25A C26A C27A -1.4(5)
C1A C25A C26A C27A 177.1(3)
C30A C25A C26A Cl2A 178.7(2)
C1A C25A C26A Cl2A -2.9(4)
C25A C26A C27A C28A 0.9(5)
Cl2A C26A C27A C28A -179.2(3)
C25A C26A C27A Cl1A -178.3(2)
Cl2A C26A C27A Cl1A 1.6(4)
C26A C27A C28A C29A 0.3(5)
Cl1A C27A C28A C29A 179.5(3)
C26A C27A C28A I1A 179.9(2)
Cl1A C27A C28A I1A -0.9(4)
C27A C28A C29A C30A -0.9(5)
I1A C28A C29A C30A 179.4(2)
C28A C29A C30A C25A 0.4(5)
C26A C25A C30A C29A 0.7(5)
C1A C25A C30A C29A -177.8(3)
C25B C1B C2B C3B 43(41)
C1B C2B C3B C4B 82(44)
C2B C3B C4B C5B 5(31)
C3B C4B C5B C6B -149(7)
C3B C4B C5B C18B -28(7)
C3B C4B C5B C24B 92(7)
C4B C5B C6B C7B -4.2(5)
C18B C5B C6B C7B -128.8(3)
C24B C5B C6B C7B 120.3(3)
C4B C5B C6B C11B 178.3(3)
C18B C5B C6B C11B 53.7(3)
C24B C5B C6B C11B -57.3(3)
C11B C6B C7B C8B -0.2(5)
C5B C6B C7B C8B -177.5(3)
C6B C7B C8B C9B -1.0(5)
C7B C8B C9B C10B 0.9(6)
C8B C9B C10B C11B 0.5(5)
C9B C10B C11B C6B -1.6(5)
C9B C10B C11B C12B 175.6(3)
C7B C6B C11B C10B 1.5(5)
C5B C6B C11B C10B 179.2(3)
C7B C6B C11B C12B -176.0(3)
C5B C6B C11B C12B 1.6(4)
C10B C11B C12B C19B -122.2(4)
C6B C11B C12B C19B 55.2(3)
C10B C11B C12B C13B 126.6(3)
C6B C11B C12B C13B -56.0(4)
C19B C12B C13B C14B 121.4(4)
C11B C12B C13B C14B -127.4(4)
C19B C12B C13B C18B -57.0(3)
C11B C12B C13B C18B 54.2(4)
C18B C13B C14B C15B 0.9(5)
C12B C13B C14B C15B -177.4(3)
C13B C14B C15B C16B -1.3(5)
C14B C15B C16B C17B 0.3(6)
C15B C16B C17B C18B 1.2(5)
C16B C17B C18B C13B -1.6(5)
C16B C17B C18B C5B 175.9(3)
C14B C13B C18B C17B 0.6(5)
C12B C13B C18B C17B 179.1(3)
C14B C13B C18B C5B -177.2(3)
C12B C13B C18B C5B 1.3(4)
C4B C5B C18B C17B 1.3(5)
C6B C5B C18B C17B 126.9(3)
C24B C5B C18B C17B -122.7(3)
C4B C5B C18B C13B 178.9(3)
C6B C5B C18B C13B -55.5(3)
C24B C5B C18B C13B 54.9(3)
C13B C12B C19B C20B -124.8(3)
C11B C12B C19B C20B 122.8(3)
C13B C12B C19B C24B 56.1(3)
C11B C12B C19B C24B -56.2(3)
C24B C19B C20B C21B -0.8(5)
C12B C19B C20B C21B -179.8(3)
C19B C20B C21B C22B 1.3(5)
C20B C21B C22B C23B -0.7(6)
C21B C22B C23B C24B -0.4(5)
C22B C23B C24B C19B 0.8(5)
C22B C23B C24B C5B 179.3(3)
C20B C19B C24B C23B -0.2(5)
C12B C19B C24B C23B 178.9(3)
C20B C19B C24B C5B -178.9(3)
C12B C19B C24B C5B 0.3(4)
C4B C5B C24B C23B 2.4(4)
C6B C5B C24B C23B -122.3(3)
C18B C5B C24B C23B 125.7(3)
C4B C5B C24B C19B -179.0(3)
C6B C5B C24B C19B 56.2(3)
C18B C5B C24B C19B -55.8(3)
C2B C1B C25B C26B 151(16)
C2B C1B C25B C30B -29(16)
C30B C25B C26B C27B -1.4(5)
C1B C25B C26B C27B 178.8(3)
C30B C25B C26B Cl2B 178.3(2)
C1B C25B C26B Cl2B -1.5(4)
C25B C26B C27B C28B 2.3(5)
Cl2B C26B C27B C28B -177.3(2)
C25B C26B C27B Cl1B -176.1(3)
Cl2B C26B C27B Cl1B 4.3(4)
C26B C27B C28B C29B -1.4(5)
Cl1B C27B C28B C29B 177.0(2)
C26B C27B C28B I1B 178.8(2)
Cl1B C27B C28B I1B -2.8(4)
C27B C28B C29B C30B -0.5(5)
I1B C28B C29B C30B 179.4(2)
C28B C29B C30B C25B 1.4(5)
C26B C25B C30B C29B -0.5(5)
C1B C25B C30B C29B 179.3(3)
